data_7243310
loop_
_publ_author_name
'Peloquin, Andrew J.'
'McMillen, Colin D.'
'Pennington, William T.'

_publ_section_title
;
 One dimensional halogen bond design: Br&#x22EF;N versus I&#x22EF;N with
 fluoroarenes
;
_journal_issue 35
_journal_name_full CrystEngComm
_journal_page_first 6098
_journal_page_last 6106
_journal_paper_doi 10.1039/D1CE00864A
_journal_volume 23
_journal_year 2021
_chemical_formula_moiety 'C6 F4 I2, C6 H8 N2'
_chemical_formula_sum 'C12 H8 F4 I2 N2'
_chemical_formula_weight 510.013
_space_group_crystal_system triclinic
_space_group_IT_number 2
_space_group_name_Hall '-P 1'
_space_group_name_H-M_alt 'P -1'
_symmetry_Int_Tables_number 2
_atom_sites_solution_primary dual
_audit_creation_date 2021-05-25
_audit_creation_method
;
Olex2 1.3
(compiled 2020.11.12 svn.r5f609507 for OlexSys, GUI svn.r6272)
;
_audit_update_record
;
2021-06-27 deposited with the CCDC.	2021-08-02 downloaded from the CCDC.
;
_cell_angle_alpha 86.110(1)
_cell_angle_beta 74.656(1)
_cell_angle_gamma 77.418(1)
_cell_formula_units_Z 1
_cell_length_a 5.7357(1)
_cell_length_b 6.2412(1)
_cell_length_c 10.6257(1)
_cell_measurement_reflns_used 18838
_cell_measurement_temperature 106(8)
_cell_measurement_theta_max 28.9960
_cell_measurement_theta_min 1.9720
_cell_volume 357.986(9)
_computing_cell_refinement 'CrysAlisPro 1.171.40.81a (Rigaku OD, 2020)'
_computing_data_collection 'CrysAlisPro 1.171.40.81a (Rigaku OD, 2020)'
_computing_data_reduction 'CrysAlisPro 1.171.40.81a (Rigaku OD, 2020)'
_computing_molecular_graphics 'Olex2 1.3 (Dolomanov et al., 2009)'
_computing_publication_material 'Olex2 1.3 (Dolomanov et al., 2009)'
_computing_structure_refinement 'olex2.refine 1.3 (Bourhis et al., 2015)'
_computing_structure_solution 'SHELXT 2014/5 (Sheldrick, 2014)'
_diffrn_ambient_environment N~2~
_diffrn_ambient_temperature 106(8)
_diffrn_detector 'Hybrid Pixel Array Detector'
_diffrn_detector_area_resol_mean 10.0000
_diffrn_detector_type HyPix3000
_diffrn_measured_fraction_theta_full 1.0000
_diffrn_measured_fraction_theta_max 0.9746
_diffrn_measurement_details
;
List of Runs (angles in degrees, time in seconds):

  # Type    Start    End  Width  t~exp~   \w     \q     \k     \f   Frames
#--------------------------------------------------------------------------
  1  \w    -16.00  89.00   0.50    0.34    --   14.30  15.00  30.00  210
  2  \w    -13.00  83.00   0.50    0.34    --   14.30  77.00-180.00  192
  3  \w    -16.00  89.00   0.50    0.34    --   14.30  15.00 -30.00  210
  4  \w     -3.00  82.00   0.50    0.34    --   14.30  45.00  30.00  170
  5  \w    -13.00  83.00   0.50    0.34    --   14.30  77.00  60.00  192
  6  \w     -8.00  82.00   0.50    0.34    --   14.30  61.00 150.00  180
  7  \w    -62.00  -4.00   0.50    0.34    --  -15.63 118.00 168.00  116
  8  \w    -66.00  -9.00   0.50    0.34    --  -15.63 125.00  90.00  114
  9  \w    -85.00 -26.00   0.50    0.34    --  -15.63 157.00 -36.00  118
 10  \w    -66.00  -9.00   0.50    0.34    --  -15.63 125.00-120.00  114
 11  \w    -66.00  -9.00   0.50    0.34    --  -15.63 125.00 -60.00  114
 12  \w    -64.00  -6.00   0.50    0.34    --  -15.63 121.00-162.86  116
 13  \w    -66.00  -9.00   0.50    0.34    --  -15.63 125.00 -30.00  114
 14  \w    -66.00  -9.00   0.50    0.34    --  -15.63 125.00   0.00  114
 15  \w    -66.00  -9.00   0.50    0.34    --  -15.63 125.00  30.00  114
 16  \w    -66.00  -9.00   0.50    0.34    --  -15.63 125.00 120.00  114
 17  \w    -64.00  -6.00   0.50    0.34    --  -15.63 121.00 178.47  116
 18  \w    -42.00  53.00   0.50    0.34    --  -15.63  77.00-180.00  190
 19  \w    -33.00  52.00   0.50    0.34    --  -15.63  45.00-180.00  170
 20  \w    -38.00  52.00   0.50    0.34    --  -15.63  61.00 -60.00  180
 21  \w    -33.00  52.00   0.50    0.34    --  -15.63  45.00 -60.00  170
 22  \w    -33.00  52.00   0.50    0.34    --  -15.63  45.00 150.00  170
 23  \w    -46.00  59.00   0.50    0.34    --  -15.63  15.00 150.00  210
 24  \w    -53.00  37.00   0.50    0.34    --   14.30 -61.00-120.00  180
 25  \w    -53.00  29.00   0.50    0.34    --   14.30 -45.00 -30.00  164
 26  \w    -54.00  14.00   0.50    0.34    --   14.30 -30.00   0.00  136
 27  \w    -60.00   3.00   0.50    0.34    --   14.30 -15.00-120.00  126
 28  \w    -54.00  14.00   0.50    0.34    --   14.30 -30.00-150.00  136
 29  \w    -60.00   3.00   0.50    0.34    --   14.30 -15.00 -60.00  126
 30  \w    -60.00   3.00   0.50    0.34    --   14.30 -15.00  30.00  126
 31  \w    -53.00  37.00   0.50    0.34    --   14.30 -61.00  30.00  180
 32  \w    -84.00  -3.00   0.50    0.34    --  -15.63 -30.00  30.00  162
 33  \w    -84.00  11.00   0.50    0.34    --  -15.63 -77.00 150.00  190
 34  \w    -83.00   7.00   0.50    0.34    --  -15.63 -61.00  90.00  180
 35  \w    -84.00  11.00   0.50    0.34    --  -15.63 -77.00  30.00  190
 36  \w    -84.00  -3.00   0.50    0.34    --  -15.63 -30.00 120.00  162
 37  \w    -83.00   7.00   0.50    0.34    --  -15.63 -61.00 -30.00  180
 38  \w    -83.00   7.00   0.50    0.34    --  -15.63 -61.00-120.00  180
 39  \w    -83.00   7.00   0.50    0.34    --  -15.63 -61.00-150.00  180
 40  \w    -38.00  17.00   0.50    0.34    --  -15.63 -94.00 -90.00  110
 41  \w    -38.00  17.00   0.50    0.34    --  -15.63 -94.00-120.00  110
 42  \w    -38.00  17.00   0.50    0.34    --  -15.63 -94.00-150.00  110
 43  \w    -38.00  17.00   0.50    0.34    --  -15.63 -94.00 -60.00  110
 44  \w    -38.00  17.00   0.50    0.34    --  -15.63 -94.00   0.00  110
 45  \w    -38.00  17.00   0.50    0.34    --  -15.63 -94.00  30.00  110
 46  \w    -38.00  17.00   0.50    0.34    --  -15.63 -94.00  90.00  110
 47  \w    -38.00  17.00   0.50    0.34    --  -15.63 -94.00 120.00  110
 48  \w      4.00  61.00   0.50    0.34    --   14.30-118.00  82.00  114
 49  \w      9.00  65.00   0.50    0.34    --   14.30-125.00 150.00  112
 50  \w      9.00  65.00   0.50    0.34    --   14.30-125.00   0.00  112
 51  \w     27.00  84.00   0.50    0.34    --   14.30-157.00 -71.00  114
 52  \w      9.00  65.00   0.50    0.34    --   14.30-125.00-150.00  112
;
_diffrn_measurement_device 'four-circle diffractometer'
_diffrn_measurement_device_type 'XtaLAB Synergy, Single source at offset/far, HyPix3000'
_diffrn_measurement_method '\w scans'
_diffrn_orient_matrix_type 'CrysAlisPro convention (1999,Acta A55,543-557)'
_diffrn_orient_matrix_UB_11 0.0720833000
_diffrn_orient_matrix_UB_12 -0.0894918000
_diffrn_orient_matrix_UB_13 -0.0401264000
_diffrn_orient_matrix_UB_21 -0.0082922000
_diffrn_orient_matrix_UB_22 -0.0702997000
_diffrn_orient_matrix_UB_23 0.0556216000
_diffrn_orient_matrix_UB_31 -0.1091844000
_diffrn_orient_matrix_UB_32 -0.0246965000
_diffrn_orient_matrix_UB_33 -0.0093898000
_diffrn_radiation_monochromator mirror
_diffrn_radiation_probe x-ray
_diffrn_radiation_type 'Mo K\a'
_diffrn_radiation_wavelength 0.71073
_diffrn_reflns_av_R_equivalents 0.0574
_diffrn_reflns_av_unetI/netI 0.0250
_diffrn_reflns_Laue_measured_fraction_full 1.0000
_diffrn_reflns_Laue_measured_fraction_max 0.9746
_diffrn_reflns_limit_h_max 7
_diffrn_reflns_limit_h_min -7
_diffrn_reflns_limit_k_max 8
_diffrn_reflns_limit_k_min -8
_diffrn_reflns_limit_l_max 14
_diffrn_reflns_limit_l_min -14
_diffrn_reflns_number 23215
_diffrn_reflns_point_group_measured_fraction_full 1.0000
_diffrn_reflns_point_group_measured_fraction_max 0.9746
_diffrn_reflns_theta_full 25.2417
_diffrn_reflns_theta_max 29.16
_diffrn_reflns_theta_min 1.99
_diffrn_source 'micro-focus sealed X-ray tube'
_diffrn_source_type 'PhotonJet (Mo) X-ray Source'
_exptl_absorpt_coefficient_mu 4.427
_exptl_absorpt_correction_T_max 1.000
_exptl_absorpt_correction_T_min 0.390
_exptl_absorpt_correction_type gaussian
_exptl_absorpt_process_details
;
CrysAlisPro 1.171.40.81a (Rigaku Oxford Diffraction, 2020)
Numerical absorption correction based on gaussian integration over
a multifaceted crystal model
Empirical absorption correction using spherical harmonics,
implemented in SCALE3 ABSPACK scaling algorithm.
;
_exptl_crystal_density_diffrn 2.366
_exptl_crystal_description plate
_exptl_crystal_F_000 235.344
_exptl_crystal_size_max 0.298
_exptl_crystal_size_mid 0.253
_exptl_crystal_size_min 0.165
_refine_diff_density_max 0.7094
_refine_diff_density_min -0.7404
_refine_diff_density_rms 0.1926
_refine_ls_d_res_high 0.7293
_refine_ls_d_res_low 10.2463
_refine_ls_goodness_of_fit_ref 1.0986
_refine_ls_hydrogen_treatment constr
_refine_ls_matrix_type full
_refine_ls_number_constraints 6
_refine_ls_number_parameters 92
_refine_ls_number_reflns 1878
_refine_ls_number_restraints 0
_refine_ls_restrained_S_all 1.0986
_refine_ls_R_factor_all 0.0210
_refine_ls_R_factor_gt 0.0173
_refine_ls_shift/su_max 0.0009
_refine_ls_shift/su_mean 0.0000
_refine_ls_structure_factor_coef Fsqd
_refine_ls_weighting_details 'w=1/[\s^2^(Fo^2^)+(0.0169P)^2^+0.2695P] where P=(Fo^2^+2Fc^2^)/3'
_refine_ls_weighting_scheme calc
_refine_ls_wR_factor_gt 0.0373
_refine_ls_wR_factor_ref 0.0418
_reflns_Friedel_coverage 0.0
_reflns_limit_h_max 7
_reflns_limit_h_min -7
_reflns_limit_k_max 8
_reflns_limit_k_min -8
_reflns_limit_l_max 14
_reflns_limit_l_min 0
_reflns_number_gt 1789
_reflns_number_total 1878
_reflns_threshold_expression I>=2u(I)
_cod_data_source_file d1ce00864a2.cif
_cod_data_source_block I2F4bz_25Me2pyrz
_cod_depositor_comments 'Adding full bibliography for 7243307--7243335.cif.'
_cod_database_code 7243310
_chemical_oxdiff_formula (C6F4I2)(N2C6H8)
_chemical_oxdiff_usercomment (2,5-Me2pyrz)(I2F4bz)
_reflns_odcompleteness_completeness 100.00
_reflns_odcompleteness_iscentric 1
_reflns_odcompleteness_theta 28.22
_olex2_refinement_description
;
;
_olex2_submission_special_instructions 'No special instructions were received'
_oxdiff_exptl_absorpt_empirical_details
;
Empirical correction (ABSPACK) includes:
- Absorption correction using spherical harmonics
- Frame scaling
;
_oxdiff_exptl_absorpt_empirical_full_max 4.320
_oxdiff_exptl_absorpt_empirical_full_min 0.709

loop_
_space_group_symop_id
_space_group_symop_operation_xyz
1 x,y,z
2 -x,-y,-z

loop_
_atom_site_label
_atom_site_type_symbol
_atom_site_fract_x
_atom_site_fract_y
_atom_site_fract_z
_atom_site_U_iso_or_equiv
_atom_site_adp_type
_atom_site_occupancy
_atom_site_refinement_flags_posn
I1 I 0.56765(2) 0.27025(2) 0.237193(14) 0.01468(5) Uani 1.000000 .
F2 F 0.8695(3) 0.9202(2) -0.08191(14) 0.0187(3) Uani 1.000000 .
F1 F 0.5382(2) 0.7423(2) 0.09488(14) 0.0200(3) Uani 1.000000 .
N1 N 0.2050(4) 0.0797(3) 0.4288(2) 0.0167(4) Uani 1.000000 .
C3 C 0.9378(4) 0.7121(4) -0.0423(2) 0.0139(4) Uani 1.000000 .
C2 C 0.7665(4) 0.6196(4) 0.0488(2) 0.0137(4) Uani 1.000000 .
C1 C 0.8250(4) 0.4057(4) 0.0937(2) 0.0137(4) Uani 1.000000 .
C5 C 0.1217(4) -0.0739(4) 0.3816(2) 0.0169(5) Uani 1.000000 .
C4 C 0.0837(4) 0.1549(4) 0.5487(2) 0.0147(4) Uani 1.000000 .
C6 C 0.1770(5) 0.3223(4) 0.6046(3) 0.0220(5) Uani 1.000000 .
H5 H 0.2043(4) -0.1288(4) 0.2989(2) 0.0203(6) Uiso 1.000000 R
H6a H 0.317(2) 0.2514(6) 0.6362(17) 0.0330(8) Uiso 1.000000 GR
H6b H 0.225(3) 0.4279(18) 0.5382(5) 0.0330(8) Uiso 1.000000 GR
H6c H 0.0488(12) 0.395(2) 0.6753(12) 0.0330(8) Uiso 1.000000 GR

loop_
_atom_site_aniso_label
_atom_site_aniso_U_11
_atom_site_aniso_U_22
_atom_site_aniso_U_33
_atom_site_aniso_U_12
_atom_site_aniso_U_13
_atom_site_aniso_U_23
I1 0.01295(8) 0.01669(8) 0.01440(9) -0.00717(6) -0.00070(6) 0.00197(6)
F2 0.0189(7) 0.0121(6) 0.0225(7) -0.0018(5) -0.0031(6) 0.0042(6)
F1 0.0115(7) 0.0186(7) 0.0240(8) 0.0010(5) 0.0018(6) 0.0009(6)
N1 0.0152(10) 0.0183(10) 0.0168(10) -0.0068(8) -0.0022(8) 0.0037(8)
C3 0.0153(11) 0.0119(10) 0.0151(11) -0.0037(8) -0.0050(9) 0.0026(8)
C2 0.0093(10) 0.0141(10) 0.0164(11) -0.0020(8) -0.0010(8) -0.0022(9)
C1 0.0134(10) 0.0147(11) 0.0131(11) -0.0067(9) -0.0010(9) 0.0010(9)
C5 0.0164(11) 0.0187(11) 0.0131(11) -0.0028(9) 0.0003(9) -0.0012(9)
C4 0.0148(11) 0.0151(10) 0.0145(11) -0.0037(9) -0.0045(9) 0.0029(9)
C6 0.0236(13) 0.0221(12) 0.0235(13) -0.0099(10) -0.0072(11) -0.0011(10)

loop_
_atom_type_symbol
_atom_type_scat_dispersion_real
_atom_type_scat_dispersion_imag
_atom_type_scat_Cromer_Mann_a1
_atom_type_scat_Cromer_Mann_a2
_atom_type_scat_Cromer_Mann_a3
_atom_type_scat_Cromer_Mann_a4
_atom_type_scat_Cromer_Mann_b1
_atom_type_scat_Cromer_Mann_b2
_atom_type_scat_Cromer_Mann_b3
_atom_type_scat_Cromer_Mann_b4
_atom_type_scat_Cromer_Mann_c
_atom_type_scat_source
_atom_type_scat_dispersion_source
I -0.41187 1.83264 20.14720 18.99490 7.51380 2.27350 4.34700 0.38140 27.76600 66.87760 4.07119989395 'International Tables Volume C Table 6.1.1.4 (pp. 500-502)' 'Henke, Gullikson and Davis, At. Data and Nucl. Data Tables, 1993, 54, 2'
H 0.00000 0.00000 0.49300 0.32291 0.14019 0.04081 10.51090 26.12570 3.14236 57.79970 0.0030380000826 'International Tables Volume C Table 6.1.1.4 (pp. 500-502)' 'Henke, Gullikson and Davis, At. Data and Nucl. Data Tables, 1993, 54, 2'
C 0.00347 0.00161 2.31000 1.02000 1.58860 0.86500 20.84390 10.20750 0.56870 51.65120 0.215599998832 'International Tables Volume C Table 6.1.1.4 (pp. 500-502)' 'Henke, Gullikson and Davis, At. Data and Nucl. Data Tables, 1993, 54, 2'
F 0.01794 0.01033 3.53920 2.64120 1.51700 1.02430 10.28250 4.29440 0.26150 26.14760 0.277599990368 'International Tables Volume C Table 6.1.1.4 (pp. 500-502)' 'Henke, Gullikson and Davis, At. Data and Nucl. Data Tables, 1993, 54, 2'
N 0.00653 0.00323 12.21260 3.13220 2.01250 1.16630 0.00570 9.89330 28.99750 0.58260 -11.5290002823 'International Tables Volume C Table 6.1.1.4 (pp. 500-502)' 'Henke, Gullikson and Davis, At. Data and Nucl. Data Tables, 1993, 54, 2'

loop_
_exptl_crystal_face_index_h
_exptl_crystal_face_index_k
_exptl_crystal_face_index_l
_exptl_crystal_face_perp_dist
-1 -1 0 0.1866
-2 -1 -2 0.1620
-1 0 -2 0.1255
1 0 2 0.1368
2 1 2 0.1500
1 1 0 0.1628
1 1 0 0.1529
-2 -1 -1 0.1605
2 1 1 0.1537
0 0 1 0.0720
0 0 -1 0.0926
-1 0 0 0.1451
1 0 0 0.1312
0 1 1 0.0897
0 -1 -1 0.0966
2 0 1 0.1314
-2 0 -1 0.1359
0 -2 0 0.1436
0 2 0 0.1160
-1 1 -1 0.1330

loop_
_geom_angle_atom_site_label_1
_geom_angle_atom_site_label_2
_geom_angle_atom_site_label_3
_geom_angle
_geom_angle_site_symmetry_1
_geom_angle_site_symmetry_3
_geom_angle_publ_flag
C4 N1 C5 117.4(2) . . ?
C2 C3 F2 118.7(2) . . ?
C1 C3 F2 120.1(2) 2_765 . ?
C1 C3 C2 121.3(2) 2_765 . ?
C3 C2 F1 118.5(2) . . ?
C1 C2 F1 119.9(2) . . ?
C1 C2 C3 121.6(2) . . ?
C3 C1 I1 121.50(16) 2_765 . ?
C2 C1 I1 121.32(17) . . ?
C2 C1 C3 117.2(2) . 2_765 ?
C4 C5 N1 122.7(2) 2_556 . ?
H5 C5 N1 118.64(14) . . ?
H5 C5 C4 118.64(14) . 2_556 ?
C5 C4 N1 119.8(2) 2_556 . ?
C6 C4 N1 118.4(2) . . ?
C6 C4 C5 121.8(2) . 2_556 ?
H6a C6 C4 109.5 . . ?
H6b C6 C4 109.5 . . ?
H6b C6 H6a 109.5 . . ?
H6c C6 C4 109.5 . . ?
H6c C6 H6a 109.5 . . ?
H6c C6 H6b 109.5 . . ?

loop_
_geom_bond_atom_site_label_1
_geom_bond_atom_site_label_2
_geom_bond_distance
_geom_bond_site_symmetry_2
_geom_bond_publ_flag
I1 C1 2.097(2) . ?
F2 C3 1.345(2) . ?
F1 C2 1.347(3) . ?
N1 C5 1.338(3) . ?
N1 C4 1.340(3) . ?
C3 C2 1.379(3) . ?
C3 C1 1.384(3) 2_765 ?
C2 C1 1.388(3) . ?
C5 C4 1.392(3) 2_556 ?
C5 H5 0.9300 . ?
C4 C6 1.493(3) . ?
C6 H6a 0.9600 . ?
C6 H6b 0.9600 . ?
C6 H6c 0.9600 . ?

loop_
_exptl_oxdiff_crystal_face_indexfrac_h
_exptl_oxdiff_crystal_face_indexfrac_k
_exptl_oxdiff_crystal_face_indexfrac_l
_exptl_oxdiff_crystal_face_x
_exptl_oxdiff_crystal_face_y
_exptl_oxdiff_crystal_face_z
-0.9997 -0.9997 -0.0004 0.0174 0.0785 0.1338
-1.9998 -0.9999 -1.5007 0.0055 0.0034 0.2571
-1.0001 -0.0002 -1.5003 -0.0119 -0.0751 0.1233
1.0001 0.0002 1.5003 0.0119 0.0751 -0.1233
1.9998 0.9999 1.5007 -0.0055 -0.0034 -0.2571
0.9997 0.9997 0.0004 -0.0174 -0.0785 -0.1338
0.9998 0.9998 -0.4996 0.0026 -0.1064 -0.1292
-1.9999 -0.9999 -1.0007 -0.0145 0.0312 0.2525
1.9999 0.9999 1.0007 0.0145 -0.0312 -0.2525
-0.0001 -0.0000 0.5000 -0.0201 0.0278 -0.0047
0.0001 0.0000 -0.5000 0.0201 -0.0278 0.0047
-1.0007 -0.0003 0.4998 -0.0922 0.0361 0.1046
1.0007 0.0003 -0.4998 0.0922 -0.0361 -0.1046
-0.0011 0.9994 1.0002 -0.1297 -0.0146 -0.0340
0.0011 -0.9994 -1.0002 0.1297 0.0146 0.0340
2.0009 0.0005 0.5005 0.1241 0.0112 -0.2232
-2.0009 -0.0005 -0.5005 -0.1241 -0.0112 0.2232
0.0016 -1.9990 0.4997 0.1590 0.1683 0.0445
-0.0016 1.9990 -0.4997 -0.1590 -0.1683 -0.0445
-1.0011 0.9993 -1.0001 -0.1215 -0.1176 0.0940
